data_7714921
loop_
_publ_author_name
'Biskup, David'
'Schnakenburg, Gregor'
'Espinosa Ferao, Arturo'
'Streubel, Rainer'

_publ_section_title
;
 Access to ligand-stabilized PH-containing phosphenium complexes.
;
_journal_issue 6
_journal_name_full 'Dalton transactions (Cambridge, England : 2003)'
_journal_page_first 2517
_journal_page_last 2525
_journal_paper_doi 10.1039/d3dt03869f
_journal_volume 53
_journal_year 2024
_chemical_formula_moiety '2(C24 H17 O6 P W), C4 H8 O'
_chemical_formula_sum 'C52 H42 O13 P2 W2'
_chemical_formula_weight 1304.49
_chemical_name_systematic DB-403
_space_group_crystal_system triclinic
_space_group_IT_number 2
_space_group_name_Hall '-P 1'
_space_group_name_H-M_alt 'P -1'
_atom_sites_solution_hydrogens mixed
_atom_sites_solution_primary dual
_audit_creation_date 2023-10-23
_audit_creation_method
;
Olex2 1.5
(compiled 2023.08.24 svn.re1ec1418 for OlexSys, GUI svn.r6817)
;
_audit_update_record
;
2023-10-23 deposited with the CCDC.	2024-01-05 downloaded from the CCDC.
;
_cell_angle_alpha 97.985(3)
_cell_angle_beta 91.166(4)
_cell_angle_gamma 109.171(3)
_cell_formula_units_Z 1
_cell_length_a 9.3995(9)
_cell_length_b 11.6790(10)
_cell_length_c 12.0501(11)
_cell_measurement_reflns_used 9847
_cell_measurement_temperature 100.00
_cell_measurement_theta_max 26.81
_cell_measurement_theta_min 2.33
_cell_volume 1234.3(2)
_computing_cell_refinement 'SAINT V8.40B (?, 2016)'
_computing_data_reduction 'SAINT V8.40B (?, 2016)'
_computing_molecular_graphics 'Olex2 1.5 (Dolomanov et al., 2009)'
_computing_publication_material 'Olex2 1.5 (Dolomanov et al., 2009)'
_computing_structure_refinement 'XL  (Sheldrick, 2008)'
_computing_structure_solution 'XT  (Sheldrick, 2015)'
_diffrn_ambient_temperature 100.00
_diffrn_detector 'Bruker Photon100 detector'
_diffrn_detector_area_resol_mean 7.9
_diffrn_detector_type 'CMOS area detector'
_diffrn_measured_fraction_theta_full 0.969
_diffrn_measurement_device 'three-circle diffractometer'
_diffrn_measurement_device_type 'Bruker D8 Venture'
_diffrn_measurement_method '\w and \f scans'
_diffrn_radiation_monochromator 'mirror optics'
_diffrn_radiation_probe x-ray
_diffrn_radiation_type MoK\a
_diffrn_radiation_wavelength 0.71073
_diffrn_reflns_av_unetI/netI 0.0860
_diffrn_reflns_Laue_measured_fraction_full 0.969
_diffrn_reflns_Laue_measured_fraction_max 0.962
_diffrn_reflns_limit_h_max 11
_diffrn_reflns_limit_h_min -11
_diffrn_reflns_limit_k_max 14
_diffrn_reflns_limit_k_min -14
_diffrn_reflns_limit_l_max 14
_diffrn_reflns_limit_l_min 0
_diffrn_reflns_number 4891
_diffrn_reflns_theta_full 25.242
_diffrn_reflns_theta_max 26.000
_diffrn_reflns_theta_min 1.868
_diffrn_source 'microfocus sealed X-ray tube'
_diffrn_source_current 1.0
_diffrn_source_power 0.05
_diffrn_source_type 'Incoatec I\ms'
_diffrn_source_voltage 50.0
_diffrn_standards_number 0
_exptl_absorpt_coefficient_mu 4.786
_exptl_absorpt_correction_T_max 0.745472
_exptl_absorpt_correction_T_min 0.588614
_exptl_absorpt_correction_type empirical
_exptl_absorpt_process_details
;
 TWINABS-2012/1 (Bruker,2012) was used for absorption correction.
 
For component 1:
 wR2(int) was 0.1118 before and 0.0676 after correction.
 The Ratio of minimum to maximum transmission is 0.79.

Final HKLF 4 output contains 96125 reflections, Rint = 0.1977
 (30273 with I > 3sig(I), Rint = 0.1238)
;
_exptl_crystal_colour 'clear colourless'
_exptl_crystal_colour_lustre clear
_exptl_crystal_colour_primary colourless
_exptl_crystal_density_diffrn 1.755
_exptl_crystal_description block
_exptl_crystal_F_000 636
_exptl_crystal_size_max 0.4
_exptl_crystal_size_mid 0.24
_exptl_crystal_size_min 0.2
_refine_diff_density_max 2.081
_refine_diff_density_min -2.819
_refine_diff_density_rms 0.285
_refine_ls_extinction_method none
_refine_ls_goodness_of_fit_ref 1.109
_refine_ls_hydrogen_treatment mixed
_refine_ls_matrix_type full
_refine_ls_number_parameters 342
_refine_ls_number_reflns 4891
_refine_ls_number_restraints 117
_refine_ls_restrained_S_all 1.104
_refine_ls_R_factor_all 0.0745
_refine_ls_R_factor_gt 0.0566
_refine_ls_shift/su_max 0.001
_refine_ls_shift/su_mean 0.000
_refine_ls_structure_factor_coef Fsqd
_refine_ls_weighting_details 'w=1/[\s^2^(Fo^2^)+(0.0125P)^2^+18.8775P] where P=(Fo^2^+2Fc^2^)/3'
_refine_ls_weighting_scheme calc
_refine_ls_wR_factor_gt 0.1234
_refine_ls_wR_factor_ref 0.1321
_reflns_Friedel_coverage 0.000
_reflns_number_gt 4361
_reflns_number_total 4891
_reflns_threshold_expression 'I > 2\s(I)'
_cod_data_source_file d3dt03869f2.cif
_cod_data_source_block 2
_cod_depositor_comments 'Adding full bibliography for 7714921--7714928.cif.'
_cod_database_code 7714921
_shelx_shelxl_version_number 2019/1
_shelx_space_group_comment
;
The symmetry employed for this shelxl refinement is uniquely defined
by the following loop, which should always be used as a source of
symmetry information in preference to the above space-group names.
They are only intended as comments.
;
_shelx_estimated_absorpt_t_max 0.448
_shelx_estimated_absorpt_t_min 0.251
_olex2_refinement_description
;
1. Twinned data refinement
 Scales: 0.592(6)
 0.093(3) 0.181(3) 0.109(3) 0.025(2)
2. Fixed Uiso
 At 1.2 times of:
  All C(H) groups, All C(H,H) groups, All P(H) groups
 At 1.5 times of:
  All O(H) groups
3. Restrained distances
 O7-C28 = O7-C25
 1.44 with sigma of 0.02
 C28-C27 = C26-C25
 1.53 with sigma of 0.02
 C27-C26
 1.54 with sigma of 0.02
 O7-C27 = O7-C26 = C28-C26 = C27-C25
 2.38 with sigma of 0.04
 C27-C25 \\sim C28-C26
 with sigma of 0.04
 O7-C27 \\sim O7-C26
 with sigma of 0.04
 C28-C27 \\sim C27-C26 \\sim C26-C25
 with sigma of 0.02
 O7-C28 \\sim O7-C25
 with sigma of 0.02
4. Uiso/Uaniso restraints and constraints
O7 \\sim C25 \\sim C26 \\sim C27 \\sim C28: within 2A with sigma of 0.04 and
sigma for terminal atoms of 0.08 within 2A
C27 \\sim C26 \\sim C28 \\sim O7: within 2A with sigma of 0.001 and sigma for
terminal atoms of 0.002 within 2A
Uanis(C25) \\sim Ueq, Uanis(O7) \\sim Ueq, Uanis(C28) \\sim Ueq, Uanis(C27)
\\sim Ueq, Uanis(C26) \\sim Ueq: with sigma of 0.01 and sigma for terminal
atoms of 0.01
Uanis(C24) \\sim Ueq: with sigma of 0.001 and sigma for terminal atoms of 0.002
Uanis(C27) \\sim Ueq, Uanis(C25) \\sim Ueq, Uanis(C26) \\sim Ueq: with sigma of
0.001 and sigma for terminal atoms of 0.002
Uanis(C2) \\sim Ueq: with sigma of 0.001 and sigma for terminal atoms of 0.002
5. Rigid body (RIGU) restrains
 O7, C25, C26, C27, C28
 with sigma for 1-2 distances of 0.004 and sigma for 1-3 distances of 0.004
6. Others
 Fixed Sof: O7(0.5) C25(0.5) H25A(0.5) H25B(0.5) C26(0.5) H26A(0.5) H26B(0.5)
 C27(0.5) H27A(0.5) H27B(0.5) C28(0.5) H28A(0.5) H28B(0.5)
7.a Secondary CH2 refined with riding coordinates:
 C25(H25A,H25B), C26(H26A,H26B), C27(H27A,H27B), C28(H28A,H28B)
7.b Aromatic/amide H refined with riding coordinates:
 C3(H3), C4(H4), C5(H5), C6(H6), C7(H7), C9(H9), C10(H10), C11(H11), C12(H12),
 C13(H13), C15(H15), C16(H16), C17(H17), C18(H18), C19(H19)
7.c Idealised tetrahedral OH refined as rotating group:
 O1(H1)
;
_olex2_submission_special_instructions 'No special instructions were received'

loop_
_space_group_symop_operation_xyz
'x, y, z'
'-x, -y, -z'

loop_
_atom_site_label
_atom_site_type_symbol
_atom_site_fract_x
_atom_site_fract_y
_atom_site_fract_z
_atom_site_U_iso_or_equiv
_atom_site_adp_type
_atom_site_occupancy
_atom_site_site_symmetry_order
_atom_site_calc_flag
_atom_site_refinement_flags_posn
_atom_site_refinement_flags_adp
_atom_site_refinement_flags_occupancy
_atom_site_disorder_assembly
_atom_site_disorder_group
W W 0.25088(5) 0.10908(4) 0.35869(4) 0.01469(14) Uani 1 1 d . . . . .
P P 0.3567(3) 0.3341(3) 0.3412(2) 0.0163(6) Uani 1 1 d . . . . .
H H 0.241(12) 0.389(10) 0.368(9) 0.020 Uiso 1 1 d . U . . .
O1 O 0.4924(8) 0.4106(7) 0.4292(7) 0.0205(17) Uani 1 1 d . . . . .
H1 H 0.540679 0.365314 0.445490 0.031 Uiso 1 1 calc R U . . .
O2 O 0.5774(9) 0.0933(9) 0.4091(7) 0.033(2) Uani 1 1 d . . . . .
O3 O 0.2263(10) 0.1967(9) 0.6164(8) 0.037(2) Uani 1 1 d . . . . .
O4 O -0.0830(9) 0.1101(8) 0.3095(8) 0.032(2) Uani 1 1 d . . . . .
O5 O 0.2753(9) 0.0004(7) 0.1050(7) 0.0249(18) Uani 1 1 d . . . . .
O6 O 0.1069(9) -0.1599(8) 0.4103(8) 0.033(2) Uani 1 1 d . . . . .
C1 C 0.4080(11) 0.3948(10) 0.2021(9) 0.015(2) Uani 1 1 d . . . . .
C2 C 0.3097(11) 0.3022(9) 0.1059(9) 0.014(2) Uani 1 1 d . U . . .
C3 C 0.1527(11) 0.2577(10) 0.1139(10) 0.019(2) Uani 1 1 d . . . . .
H3 H 0.110467 0.282856 0.179976 0.023 Uiso 1 1 calc R U . . .
C4 C 0.0604(12) 0.1786(10) 0.0272(9) 0.022(2) Uani 1 1 d . . . . .
H4 H -0.045060 0.147281 0.035465 0.026 Uiso 1 1 calc R U . . .
C5 C 0.1163(13) 0.1425(11) -0.0728(10) 0.027(3) Uani 1 1 d . . . . .
H5 H 0.050466 0.089894 -0.133534 0.032 Uiso 1 1 calc R U . . .
C6 C 0.2717(12) 0.1858(11) -0.0810(9) 0.022(2) Uani 1 1 d . . . . .
H6 H 0.312360 0.160827 -0.147958 0.027 Uiso 1 1 calc R U . . .
C7 C 0.3686(12) 0.2646(9) 0.0061(8) 0.016(2) Uani 1 1 d . . . . .
H7 H 0.474366 0.293079 -0.001444 0.019 Uiso 1 1 calc R U . . .
C8 C 0.3818(12) 0.5185(9) 0.2067(9) 0.015(2) Uani 1 1 d . . . . .
C9 C 0.2960(12) 0.5398(10) 0.1203(10) 0.019(2) Uani 1 1 d . . . . .
H9 H 0.254778 0.476720 0.058136 0.023 Uiso 1 1 calc R U . . .
C10 C 0.2692(13) 0.6504(11) 0.1228(10) 0.023(3) Uani 1 1 d . . . . .
H10 H 0.212517 0.662204 0.061806 0.028 Uiso 1 1 calc R U . . .
C11 C 0.3240(14) 0.7426(11) 0.2123(10) 0.028(3) Uani 1 1 d . . . . .
H11 H 0.303573 0.817353 0.215177 0.034 Uiso 1 1 calc R U . . .
C12 C 0.4109(14) 0.7239(10) 0.2998(10) 0.027(3) Uani 1 1 d . . . . .
H12 H 0.451338 0.787124 0.362051 0.033 Uiso 1 1 calc R U . . .
C13 C 0.4381(13) 0.6130(10) 0.2958(10) 0.024(3) Uani 1 1 d . . . . .
H13 H 0.496865 0.601981 0.355862 0.028 Uiso 1 1 calc R U . . .
C14 C 0.5792(11) 0.4108(10) 0.1932(9) 0.015(2) Uani 1 1 d . . . . .
C15 C 0.6881(13) 0.5231(11) 0.1872(10) 0.024(3) Uani 1 1 d . . . . .
H15 H 0.659127 0.593672 0.186944 0.029 Uiso 1 1 calc R U . . .
C16 C 0.8391(13) 0.5334(12) 0.1817(11) 0.030(3) Uani 1 1 d . . . . .
H16 H 0.912957 0.611004 0.178526 0.035 Uiso 1 1 calc R U . . .
C17 C 0.8826(14) 0.4305(11) 0.1807(11) 0.029(3) Uani 1 1 d . . . . .
H17 H 0.986074 0.438153 0.176173 0.035 Uiso 1 1 calc R U . . .
C18 C 0.7770(12) 0.3175(12) 0.1861(11) 0.030(3) Uani 1 1 d . . . . .
H18 H 0.806284 0.246849 0.185048 0.036 Uiso 1 1 calc R U . . .
C19 C 0.6258(12) 0.3091(11) 0.1932(9) 0.021(2) Uani 1 1 d . . . . .
H19 H 0.552517 0.231761 0.198125 0.026 Uiso 1 1 calc R U . . .
C20 C 0.4631(13) 0.1029(10) 0.3915(9) 0.023(2) Uani 1 1 d . . . . .
C21 C 0.2375(12) 0.1644(10) 0.5205(11) 0.024(3) Uani 1 1 d . . . . .
C22 C 0.0382(12) 0.1107(10) 0.3275(9) 0.021(2) Uani 1 1 d . . . . .
C23 C 0.2657(11) 0.0458(10) 0.1963(10) 0.018(2) Uani 1 1 d . . . . .
C24 C 0.1606(13) -0.0618(11) 0.3907(10) 0.024(2) Uani 1 1 d . U . . .
O7 O 0.8309(14) 0.3623(12) 0.4886(13) 0.022(2) Uani 0.5 1 d D U P A -1
C25 C 0.7841(18) 0.4490(14) 0.4496(18) 0.015(3) Uani 0.5 1 d D U P A -1
H25A H 0.703513 0.462899 0.495568 0.018 Uiso 0.5 1 calc R U P A -1
H25B H 0.740803 0.418462 0.371208 0.018 Uiso 0.5 1 calc R U P A -1
C26 C 0.9078(17) 0.5654(14) 0.4532(19) 0.022(2) Uani 0.5 1 d D U P A -1
H26A H 0.887867 0.632328 0.503333 0.026 Uiso 0.5 1 calc R U P A -1
H26B H 0.923540 0.588529 0.377202 0.026 Uiso 0.5 1 calc R U P A -1
C27 C 1.0387(17) 0.5389(14) 0.498(2) 0.021(2) Uani 0.5 1 d D U P A -1
H27A H 1.117335 0.550256 0.443056 0.026 Uiso 0.5 1 calc R U P A -1
H27B H 1.082711 0.595071 0.568641 0.026 Uiso 0.5 1 calc R U P A -1
C28 C 0.9857(18) 0.4120(14) 0.5185(19) 0.022(2) Uani 0.5 1 d D U P A -1
H28A H 1.039763 0.364187 0.473309 0.026 Uiso 0.5 1 calc R U P A -1
H28B H 1.005392 0.408989 0.598866 0.026 Uiso 0.5 1 calc R U P A -1

loop_
_atom_site_aniso_label
_atom_site_aniso_U_11
_atom_site_aniso_U_22
_atom_site_aniso_U_33
_atom_site_aniso_U_23
_atom_site_aniso_U_13
_atom_site_aniso_U_12
W 0.0130(2) 0.0166(2) 0.0169(2) 0.00737(16) 0.00320(14) 0.00607(16)
P 0.0165(13) 0.0173(14) 0.0188(15) 0.0062(11) 0.0024(11) 0.0093(11)
O1 0.016(4) 0.021(4) 0.028(5) 0.001(3) -0.001(3) 0.011(3)
O2 0.015(4) 0.051(6) 0.037(5) 0.013(4) 0.000(4) 0.013(4)
O3 0.031(5) 0.052(6) 0.031(5) 0.003(4) 0.008(4) 0.017(4)
O4 0.017(4) 0.037(5) 0.048(6) 0.012(4) 0.007(4) 0.013(4)
O5 0.027(4) 0.025(5) 0.019(4) 0.000(4) -0.001(3) 0.005(4)
O6 0.025(4) 0.028(5) 0.046(6) 0.019(4) 0.009(4) 0.005(4)
C1 0.014(5) 0.018(6) 0.013(6) 0.010(4) 0.003(4) 0.004(4)
C2 0.014(2) 0.014(2) 0.014(2) 0.0029(11) 0.0010(11) 0.0047(12)
C3 0.007(5) 0.021(6) 0.026(6) 0.004(5) -0.001(4) 0.001(4)
C4 0.016(5) 0.024(6) 0.026(6) 0.005(5) 0.001(5) 0.007(5)
C5 0.025(6) 0.027(7) 0.026(7) 0.004(5) -0.001(5) 0.005(5)
C6 0.022(6) 0.024(6) 0.016(6) 0.001(5) 0.000(4) 0.004(5)
C7 0.022(5) 0.014(5) 0.011(5) 0.003(4) 0.006(4) 0.004(5)
C8 0.019(5) 0.015(5) 0.012(6) 0.004(4) 0.005(4) 0.006(4)
C9 0.022(6) 0.024(6) 0.018(6) 0.005(5) 0.007(5) 0.014(5)
C10 0.027(6) 0.033(7) 0.018(6) 0.019(5) 0.008(5) 0.015(5)
C11 0.045(7) 0.026(7) 0.026(7) 0.011(5) 0.015(6) 0.024(6)
C12 0.045(7) 0.018(6) 0.022(7) -0.004(5) 0.004(5) 0.018(6)
C13 0.029(6) 0.023(6) 0.024(7) 0.006(5) -0.004(5) 0.015(5)
C14 0.011(5) 0.016(5) 0.019(6) 0.006(4) 0.001(4) 0.003(4)
C15 0.024(6) 0.029(7) 0.021(7) 0.003(5) 0.000(5) 0.013(5)
C16 0.015(6) 0.033(7) 0.039(8) 0.010(6) -0.003(5) 0.004(5)
C17 0.025(6) 0.032(7) 0.035(8) 0.011(6) 0.003(5) 0.015(6)
C18 0.017(6) 0.035(7) 0.048(8) 0.023(6) 0.014(5) 0.015(5)
C19 0.022(6) 0.031(7) 0.014(6) 0.008(5) 0.008(5) 0.011(5)
C20 0.028(7) 0.018(6) 0.022(6) 0.007(5) 0.005(5) 0.004(5)
C21 0.011(5) 0.021(6) 0.035(7) 0.003(5) 0.003(5) 0.002(5)
C22 0.017(6) 0.022(6) 0.025(6) 0.011(5) 0.008(5) 0.005(5)
C23 0.015(5) 0.011(5) 0.027(7) 0.009(5) -0.005(4) 0.002(4)
C24 0.024(3) 0.024(3) 0.025(3) 0.0044(11) 0.0015(11) 0.0085(13)
O7 0.022(2) 0.023(2) 0.021(3) 0.0037(16) 0.0015(16) 0.0065(17)
C25 0.015(3) 0.015(3) 0.015(3) 0.0021(12) 0.0012(11) 0.0051(14)
C26 0.021(2) 0.022(2) 0.021(2) 0.0031(9) 0.0017(9) 0.0070(11)
C27 0.021(2) 0.022(2) 0.021(2) 0.0033(9) 0.0016(9) 0.0072(10)
C28 0.022(2) 0.022(2) 0.021(2) 0.0035(13) 0.0015(13) 0.0070(14)

loop_
_atom_type_symbol
_atom_type_description
_atom_type_scat_dispersion_real
_atom_type_scat_dispersion_imag
_atom_type_scat_source
C C 0.0033 0.0016 'International Tables Vol C Tables 4.2.6.8 and 6.1.1.4'
H H 0.0000 0.0000 'International Tables Vol C Tables 4.2.6.8 and 6.1.1.4'
O O 0.0106 0.0060 'International Tables Vol C Tables 4.2.6.8 and 6.1.1.4'
P P 0.1023 0.0942 'International Tables Vol C Tables 4.2.6.8 and 6.1.1.4'
W W -0.8490 6.8722 'International Tables Vol C Tables 4.2.6.8 and 6.1.1.4'

loop_
_geom_angle_atom_site_label_1
_geom_angle_atom_site_label_2
_geom_angle_atom_site_label_3
_geom_angle
_geom_angle_site_symmetry_1
_geom_angle_site_symmetry_3
_geom_angle_publ_flag
C20 W P 91.5(3) . . ?
C21 W P 86.3(3) . . ?
C21 W C20 90.7(4) . . ?
C21 W C22 89.1(4) . . ?
C21 W C23 177.3(5) . . ?
C21 W C24 87.0(5) . . ?
C22 W P 90.0(3) . . ?
C22 W C20 178.4(5) . . ?
C23 W P 96.0(3) . . ?
C23 W C20 88.0(4) . . ?
C23 W C22 92.2(4) . . ?
C24 W P 173.1(3) . . ?
C24 W C20 90.0(4) . . ?
C24 W C22 88.4(4) . . ?
C24 W C23 90.7(4) . . ?
W P H 108(4) . . ?
O1 P W 114.0(3) . . ?
O1 P H 104(4) . . ?
O1 P C1 105.9(4) . . ?
C1 P W 124.1(4) . . ?
C1 P H 98(4) . . ?
P O1 H1 109.5 . . ?
C2 C1 P 109.2(7) . . ?
C2 C1 C8 110.3(8) . . ?
C2 C1 C14 111.8(9) . . ?
C8 C1 P 109.1(7) . . ?
C8 C1 C14 111.0(8) . . ?
C14 C1 P 105.3(6) . . ?
C3 C2 C1 118.8(9) . . ?
C3 C2 C7 118.4(10) . . ?
C7 C2 C1 122.7(9) . . ?
C2 C3 H3 119.8 . . ?
C4 C3 C2 120.4(11) . . ?
C4 C3 H3 119.8 . . ?
C3 C4 H4 119.0 . . ?
C3 C4 C5 121.9(10) . . ?
C5 C4 H4 119.0 . . ?
C4 C5 H5 121.1 . . ?
C6 C5 C4 117.8(11) . . ?
C6 C5 H5 121.1 . . ?
C5 C6 H6 119.2 . . ?
C7 C6 C5 121.6(11) . . ?
C7 C6 H6 119.2 . . ?
C2 C7 H7 120.1 . . ?
C6 C7 C2 119.8(10) . . ?
C6 C7 H7 120.1 . . ?
C9 C8 C1 120.9(10) . . ?
C13 C8 C1 122.5(9) . . ?
C13 C8 C9 116.6(10) . . ?
C8 C9 H9 118.9 . . ?
C10 C9 C8 122.2(11) . . ?
C10 C9 H9 118.9 . . ?
C9 C10 H10 119.7 . . ?
C11 C10 C9 120.6(10) . . ?
C11 C10 H10 119.7 . . ?
C10 C11 H11 120.8 . . ?
C10 C11 C12 118.5(10) . . ?
C12 C11 H11 120.8 . . ?
C11 C12 H12 119.8 . . ?
C13 C12 C11 120.3(11) . . ?
C13 C12 H12 119.8 . . ?
C8 C13 C12 121.8(10) . . ?
C8 C13 H13 119.1 . . ?
C12 C13 H13 119.1 . . ?
C15 C14 C1 122.6(9) . . ?
C15 C14 C19 118.1(10) . . ?
C19 C14 C1 119.3(9) . . ?
C14 C15 H15 119.7 . . ?
C14 C15 C16 120.6(11) . . ?
C16 C15 H15 119.7 . . ?
C15 C16 H16 119.9 . . ?
C17 C16 C15 120.2(12) . . ?
C17 C16 H16 119.9 . . ?
C16 C17 H17 119.7 . . ?
C18 C17 C16 120.5(11) . . ?
C18 C17 H17 119.7 . . ?
C17 C18 H18 120.8 . . ?
C17 C18 C19 118.5(11) . . ?
C19 C18 H18 120.8 . . ?
C14 C19 C18 122.0(11) . . ?
C14 C19 H19 119.0 . . ?
C18 C19 H19 119.0 . . ?
O2 C20 W 176.6(10) . . ?
O3 C21 W 178.6(9) . . ?
O4 C22 W 179.2(10) . . ?
O5 C23 W 174.4(9) . . ?
O6 C24 W 178.9(11) . . ?
C25 O7 C28 109.0(13) . . ?
O7 C25 H25A 109.2 . . ?
O7 C25 H25B 109.2 . . ?
O7 C25 C26 112.1(12) . . ?
H25A C25 H25B 107.9 . . ?
C26 C25 H25A 109.2 . . ?
C26 C25 H25B 109.2 . . ?
C25 C26 H26A 111.2 . . ?
C25 C26 H26B 111.2 . . ?
C25 C26 C27 103.0(10) . . ?
H26A C26 H26B 109.1 . . ?
C27 C26 H26A 111.2 . . ?
C27 C26 H26B 111.2 . . ?
C26 C27 H27A 110.2 . . ?
C26 C27 H27B 110.2 . . ?
H27A C27 H27B 108.5 . . ?
C28 C27 C26 107.6(10) . . ?
C28 C27 H27A 110.2 . . ?
C28 C27 H27B 110.2 . . ?
O7 C28 C27 108.4(12) . . ?
O7 C28 H28A 110.0 . . ?
O7 C28 H28B 110.0 . . ?
C27 C28 H28A 110.0 . . ?
C27 C28 H28B 110.0 . . ?
H28A C28 H28B 108.4 . . ?

loop_
_geom_bond_atom_site_label_1
_geom_bond_atom_site_label_2
_geom_bond_distance
_geom_bond_site_symmetry_2
_geom_bond_publ_flag
W P 2.527(3) . ?
W C20 2.052(12) . ?
W C21 1.987(13) . ?
W C22 2.033(11) . ?
W C23 2.017(12) . ?
W C24 1.991(12) . ?
P H 1.46(11) . ?
P O1 1.577(8) . ?
P C1 1.919(10) . ?
O1 H1 0.8400 . ?
O2 C20 1.135(13) . ?
O3 C21 1.183(14) . ?
O4 C22 1.153(13) . ?
O5 C23 1.172(13) . ?
O6 C24 1.150(14) . ?
C1 C2 1.523(14) . ?
C1 C8 1.537(14) . ?
C1 C14 1.566(14) . ?
C2 C3 1.405(14) . ?
C2 C7 1.409(14) . ?
C3 H3 0.9500 . ?
C3 C4 1.366(15) . ?
C4 H4 0.9500 . ?
C4 C5 1.392(16) . ?
C5 H5 0.9500 . ?
C5 C6 1.390(16) . ?
C6 H6 0.9500 . ?
C6 C7 1.386(15) . ?
C7 H7 0.9500 . ?
C8 C9 1.402(15) . ?
C8 C13 1.383(16) . ?
C9 H9 0.9500 . ?
C9 C10 1.392(15) . ?
C10 H10 0.9500 . ?
C10 C11 1.371(17) . ?
C11 H11 0.9500 . ?
C11 C12 1.404(17) . ?
C12 H12 0.9500 . ?
C12 C13 1.396(15) . ?
C13 H13 0.9500 . ?
C14 C15 1.385(16) . ?
C14 C19 1.394(15) . ?
C15 H15 0.9500 . ?
C15 C16 1.389(16) . ?
C16 H16 0.9500 . ?
C16 C17 1.389(17) . ?
C17 H17 0.9500 . ?
C17 C18 1.378(17) . ?
C18 H18 0.9500 . ?
C18 C19 1.397(15) . ?
C19 H19 0.9500 . ?
O7 C25 1.362(13) . ?
O7 C28 1.396(14) . ?
C25 H25A 0.9900 . ?
C25 H25B 0.9900 . ?
C25 C26 1.465(13) . ?
C26 H26A 0.9900 . ?
C26 H26B 0.9900 . ?
C26 C27 1.474(13) . ?
C27 H27A 0.9900 . ?
C27 H27B 0.9900 . ?
C27 C28 1.459(13) . ?
C28 H28A 0.9900 . ?
C28 H28B 0.9900 . ?

loop_
_geom_hbond_atom_site_label_D
_geom_hbond_atom_site_label_H
_geom_hbond_atom_site_label_A
_geom_hbond_distance_DH
_geom_hbond_distance_HA
_geom_hbond_distance_DA
_geom_hbond_angle_DHA
_geom_hbond_site_symmetry_A
_geom_hbond_publ_flag
C25^a H25A^a O1 0.99 1.99 2.629(17) 120.2 . yes

loop_
_geom_torsion_atom_site_label_1
_geom_torsion_atom_site_label_2
_geom_torsion_atom_site_label_3
_geom_torsion_atom_site_label_4
_geom_torsion
_geom_torsion_site_symmetry_1
_geom_torsion_site_symmetry_2
_geom_torsion_site_symmetry_3
_geom_torsion_site_symmetry_4
_geom_torsion_publ_flag
P C1 C2 C3 50.4(11) . . . . ?
P C1 C2 C7 -133.5(9) . . . . ?
P C1 C8 C9 -128.9(9) . . . . ?
P C1 C8 C13 49.8(12) . . . . ?
P C1 C14 C15 -119.6(10) . . . . ?
P C1 C14 C19 59.2(11) . . . . ?
C1 C2 C3 C4 177.2(9) . . . . ?
C1 C2 C7 C6 -176.0(10) . . . . ?
C1 C8 C9 C10 179.4(10) . . . . ?
C1 C8 C13 C12 -178.7(11) . . . . ?
C1 C14 C15 C16 178.7(11) . . . . ?
C1 C14 C19 C18 -179.6(10) . . . . ?
C2 C1 C8 C9 -9.1(13) . . . . ?
C2 C1 C8 C13 169.7(10) . . . . ?
C2 C1 C14 C15 121.9(11) . . . . ?
C2 C1 C14 C19 -59.2(12) . . . . ?
C2 C3 C4 C5 -2.3(17) . . . . ?
C3 C2 C7 C6 0.2(15) . . . . ?
C3 C4 C5 C6 2.5(17) . . . . ?
C4 C5 C6 C7 -1.4(17) . . . . ?
C5 C6 C7 C2 0.1(17) . . . . ?
C7 C2 C3 C4 0.9(15) . . . . ?
C8 C1 C2 C3 -69.4(12) . . . . ?
C8 C1 C2 C7 106.7(11) . . . . ?
C8 C1 C14 C15 -1.7(14) . . . . ?
C8 C1 C14 C19 177.2(9) . . . . ?
C8 C9 C10 C11 -1.5(17) . . . . ?
C9 C8 C13 C12 0.1(17) . . . . ?
C9 C10 C11 C12 1.7(18) . . . . ?
C10 C11 C12 C13 -1.1(18) . . . . ?
C11 C12 C13 C8 0.2(19) . . . . ?
C13 C8 C9 C10 0.6(16) . . . . ?
C14 C1 C2 C3 166.5(9) . . . . ?
C14 C1 C2 C7 -17.3(13) . . . . ?
C14 C1 C8 C9 115.4(11) . . . . ?
C14 C1 C8 C13 -65.8(13) . . . . ?
C14 C15 C16 C17 0.8(19) . . . . ?
C15 C14 C19 C18 -0.7(17) . . . . ?
C15 C16 C17 C18 -1(2) . . . . ?
C16 C17 C18 C19 0(2) . . . . ?
C17 C18 C19 C14 1.0(19) . . . . ?
C19 C14 C15 C16 -0.2(17) . . . . ?
O7 C25 C26 C27 1(3) . . . . ?
C25 O7 C28 C27 1(2) . . . . ?
C25 C26 C27 C28 0(2) . . . . ?
C26 C27 C28 O7 0(3) . . . . ?
C28 O7 C25 C26 -1(2) . . . . ?

loop_
_twin_individual_id
_twin_individual_mass_fraction_refined
1 0.592(6)
2 0.093(3)
3 0.181(3)
4 0.109(3)
5 0.025(2)
